data_7008248
loop_
_publ_author_name
'Constable, Edwin C.'
'Figgemeier, Egbert'
'Hougen, Inger Annette'
'Housecroft, Catherine E.'
'Neuburger, Markus'
'Schaffner, Silvia'
'Whall, Louise A.'

_publ_section_title
;
 Hairpin helicates: a missing link between double-helicates and trefoil
 knots.
;
_journal_issue 7
_journal_name_full 'Dalton transactions (Cambridge, England : 2003)'
_journal_page_first 1168
_journal_page_last 1175
_journal_paper_doi 10.1039/b500209E
_journal_year 2005
_chemical_compound_source
;
?
;
_chemical_formula_moiety ' C80.50 H63 Cu2 F18 N10 O5.50 P3 '
_chemical_formula_sum 'C80.5 H63 Cu2 F18 N10 O5.5 P3'
_chemical_formula_weight 1820.43
_chemical_melting_point ?
_chemical_name_systematic
;
?
;
_space_group_IT_number 2
_symmetry_cell_setting triclinic
_symmetry_space_group_name_Hall '-P 1'
_symmetry_space_group_name_H-M 'P -1'
_atom_sites_solution_hydrogens geom
_atom_sites_solution_primary direct
_audit_creation_date 03-02-07
_audit_creation_method CRYSTALS_ver_12-03-99
_cell_angle_alpha 92.837(7)
_cell_angle_beta 92.355(6)
_cell_angle_gamma 98.490(12)
_cell_formula_units_Z 2
_cell_length_a 11.7086(11)
_cell_length_b 17.378(3)
_cell_length_c 19.3791(9)
_cell_measurement_reflns_used 0
_cell_measurement_temperature 173
_cell_measurement_theta_max 0
_cell_measurement_theta_min 0
_cell_volume 3890.4(8)
_computing_cell_refinement
;
EvalCCD
A. J. M. Duisenberg. Reflections on Area Detectors. Thesis, Utrecht, 1998
;
_computing_data_collection
;
COLLECT (Nonius BV, 1997)
;
_computing_data_reduction
;
EvalCCD
A. J. M. Duisenberg. Reflections on Area Detectors. Thesis, Utrecht, 1998
;
_computing_molecular_graphics
;
CAMERON (Watkin et al 1996)
;
_computing_publication_material
;
CRYSTALS (Watkin et al 2001)
;
_computing_structure_refinement
;
CRYSTALS (Watkin et al 2001)
;
_computing_structure_solution
;
SIR92 (Altomare et al, 1994)
;
_diffrn_ambient_temperature 173
_diffrn_measured_fraction_theta_max 1.000
_diffrn_measurement_device_type
;
Enraf Nonius Kappa CCD
;
_diffrn_measurement_method '\f & \w scans'
_diffrn_radiation_monochromator graphite
_diffrn_radiation_type 'Mo K\a'
_diffrn_radiation_wavelength 0.71073
_diffrn_reflns_av_R_equivalents 0.21
_diffrn_reflns_limit_h_max 14
_diffrn_reflns_limit_h_min -14
_diffrn_reflns_limit_k_max 21
_diffrn_reflns_limit_k_min -21
_diffrn_reflns_limit_l_max 23
_diffrn_reflns_limit_l_min -23
_diffrn_reflns_number 85712
_diffrn_reflns_theta_max 25.99
_diffrn_reflns_theta_min 5.79
_diffrn_standards_decay_% 0.00
_diffrn_standards_interval_count 0
_diffrn_standards_interval_time 0
_diffrn_standards_number 0
_exptl_absorpt_coefficient_mu 0.712
_exptl_absorpt_correction_T_max 0.94
_exptl_absorpt_correction_T_min 0.94
_exptl_absorpt_correction_type multi-scan
_exptl_crystal_colour ' dark_red '
_exptl_crystal_density_diffrn 1.554
_exptl_crystal_density_meas ?
_exptl_crystal_description ' plate '
_exptl_crystal_F_000 1852.541
_exptl_crystal_size_max 0.22
_exptl_crystal_size_mid 0.09
_exptl_crystal_size_min 0.08
_refine_diff_density_max 1.65
_refine_diff_density_min -1.64
_refine_ls_extinction_method None
_refine_ls_goodness_of_fit_ref 1.1440
_refine_ls_hydrogen_treatment noref
_refine_ls_matrix_type full
_refine_ls_number_parameters 1288
_refine_ls_number_reflns 15370
_refine_ls_R_factor_gt 0.0618
_refine_ls_shift/su_max 0.020913
_refine_ls_structure_factor_coef F
_refine_ls_weighting_details
;
Chebychev polynomial with 5 parameters, Carruthers & Watkin , 1979,
14.6    -21.6     16.8    -7.35     2.93
;
_refine_ls_weighting_scheme calc
_refine_ls_wR_factor_ref 0.0674
_reflns_limit_h_max 14
_reflns_limit_h_min -14
_reflns_limit_k_max 21
_reflns_limit_k_min -21
_reflns_limit_l_max 23
_reflns_limit_l_min -23
_reflns_number_gt 15370
_reflns_number_total 28493
_reflns_threshold_expression >3.00\s(I)
_cod_data_source_file b500209E.txt
_cod_data_source_block iah_78_173k
_cod_depositor_comments
;
The following automatic conversions were performed:
'_symmetry_cell_setting' value 'Triclinic ' changed to 'triclinic'
according to '/home/adriana/struct/CIF-dictionaries/cif_core.dic'
dictionary named 'cif_core.dic' version 2.4.1 from 2010-06-29.

Automatic conversion script
Id: cif_fix_enum 1555 2011-01-17 13:19:09Z saulius 

The following automatic conversions were performed:

'_chemical_melting_point' value 'not measured' was changed to '?' -
the value is undefined or not given.

Automatic conversion script
Id: cif_fix_values 1569 2011-02-09 13:29:24Z adriana 
;
_cod_original_cell_volume 3890.5
_cod_original_sg_symbol_H-M 'P -1 '
_cod_original_formula_sum ' C80.50 H63 Cu2 F18 N10 O5.50 P3 '
_cod_database_code 7008248

loop_
_symmetry_equiv_pos_as_xyz
x,y,z
-x,-y,-z

loop_
_atom_site_label
_atom_site_type_symbol
_atom_site_fract_x
_atom_site_fract_y
_atom_site_fract_z
_atom_site_U_iso_or_equiv
_atom_site_occupancy
_atom_site_adp_type
CU1 CU -0.00650(4) 0.34185(3) 0.86981(3) 0.0376 1.0000 Uani
CU2 CU 0.07523(4) 0.42279(3) 0.68885(2) 0.0315 1.0000 Uani
N1 N 0.2347(3) 0.49342(19) 0.66010(16) 0.0372 1.0000 Uani
N2 N 0.0452(3) 0.52901(17) 0.71188(15) 0.0308 1.0000 Uani
N3 N -0.1087(3) 0.40519(18) 0.73578(15) 0.0332 1.0000 Uani
N4 N -0.0555(3) 0.26359(17) 0.78840(16) 0.0338 1.0000 Uani
N5 N 0.0969(3) 0.2645(2) 0.89160(17) 0.0401 1.0000 Uani
N6 N -0.0216(3) 0.3949(2) 0.59472(17) 0.0399 1.0000 Uani
N7 N 0.1135(3) 0.32086(18) 0.66418(15) 0.0317 1.0000 Uani
N8 N 0.1851(2) 0.39834(17) 0.78040(15) 0.0296 1.0000 Uani
N9 N 0.0440(3) 0.45779(18) 0.87838(15) 0.0325 1.0000 Uani
N10 N -0.1471(3) 0.3745(2) 0.91212(17) 0.0412 1.0000 Uani
P1 P -0.23943(12) 0.64901(9) 0.56793(7) 0.0658 1.0000 Uani
P2 P -0.53040(14) 0.87754(12) 1.1837(1) 0.0855 1.0000 Uani
P3 P -0.41145(11) 0.64693(8) 0.87648(7) 0.0568 1.0000 Uani
C1 C 0.3307(4) 0.4707(3) 0.6356(2) 0.0460 1.0000 Uani
C2 C 0.4317(4) 0.5201(3) 0.6342(3) 0.0592 1.0000 Uani
C3 C 0.4383(4) 0.5942(3) 0.6581(3) 0.0692 1.0000 Uani
C4 C 0.3405(4) 0.6206(3) 0.6824(3) 0.0552 1.0000 Uani
C5 C 0.2398(3) 0.5682(2) 0.6822(2) 0.0372 1.0000 Uani
C6 C 0.1297(3) 0.5889(2) 0.70670(19) 0.0353 1.0000 Uani
C7 C 0.1137(4) 0.6653(2) 0.7231(2) 0.0400 1.0000 Uani
C8 C 0.0076(4) 0.6802(2) 0.7475(2) 0.0401 1.0000 Uani
C9 C -0.0765(3) 0.6162(2) 0.7530(2) 0.0378 1.0000 Uani
C10 C -0.0571(3) 0.5427(2) 0.73416(18) 0.0344 1.0000 Uani
C11 C -0.1470(3) 0.4734(2) 0.73743(18) 0.0336 1.0000 Uani
C12 C -0.2630(3) 0.4803(3) 0.7398(2) 0.0459 1.0000 Uani
C13 C -0.3420(3) 0.4116(3) 0.7390(3) 0.0527 1.0000 Uani
C14 C -0.3045(3) 0.3421(3) 0.7380(2) 0.0468 1.0000 Uani
C15 C -0.1862(3) 0.3399(2) 0.7369(2) 0.0377 1.0000 Uani
C16 C -0.1419(3) 0.2650(2) 0.7401(2) 0.0391 1.0000 Uani
C17 C -0.1856(4) 0.2004(3) 0.6978(2) 0.0459 1.0000 Uani
C18 C -0.1415(4) 0.1310(3) 0.7040(2) 0.0497 1.0000 Uani
C19 C -0.0539(4) 0.1312(2) 0.7536(2) 0.0456 1.0000 Uani
C20 C -0.0145(3) 0.1970(2) 0.7947(2) 0.0392 1.0000 Uani
C21 C 0.0785(3) 0.2003(2) 0.8491(2) 0.0393 1.0000 Uani
C22 C 0.1464(4) 0.1407(3) 0.8568(3) 0.0584 1.0000 Uani
C23 C 0.2325(5) 0.1489(3) 0.9077(3) 0.0671 1.0000 Uani
C24 C 0.2516(4) 0.2148(3) 0.9503(3) 0.0606 1.0000 Uani
C25 C 0.1805(4) 0.2699(3) 0.9405(2) 0.0477 1.0000 Uani
C26 C -0.0120(4) 0.7599(2) 0.7680(2) 0.0476 1.0000 Uani
C27 C 0.0786(6) 0.8217(3) 0.7755(3) 0.0782 1.0000 Uani
C28 C 0.0597(7) 0.8947(3) 0.7990(4) 0.0874 1.0000 Uani
C29 C -0.0544(6) 0.9061(3) 0.8156(3) 0.0794 1.0000 Uani
O1 O -0.0551(4) 0.98159(19) 0.8407(2) 0.1033 1.0000 Uani
C30 C -0.1762(8) 0.9916(4) 0.8579(6) 0.1440 1.0000 Uani
C31 C -0.1379(6) 0.8471(3) 0.8089(4) 0.0859 1.0000 Uani
C32 C -0.1187(5) 0.7754(3) 0.7849(3) 0.0740 1.0000 Uani
C33 C -0.1863(4) 0.0596(3) 0.6604(3) 0.0615 1.0000 Uani
O50 O 0.5470(5) 0.6903(5) 0.3625(3) 0.1530 1.0000 Uani
C101 C -0.0854(4) 0.4398(3) 0.5603(2) 0.0518 1.0000 Uani
C102 C -0.1488(5) 0.4129(3) 0.5001(3) 0.0625 1.0000 Uani
C103 C -0.1454(5) 0.3379(3) 0.4746(3) 0.0653 1.0000 Uani
C104 C -0.0811(4) 0.2914(3) 0.5097(2) 0.0515 1.0000 Uani
C105 C -0.0181(3) 0.3224(3) 0.5692(2) 0.0400 1.0000 Uani
C106 C 0.0593(3) 0.2791(2) 0.60883(19) 0.0369 1.0000 Uani
C107 C 0.0784(4) 0.2043(3) 0.5928(2) 0.0430 1.0000 Uani
C108 C 0.1556(3) 0.1706(2) 0.6331(2) 0.0433 1.0000 Uani
C109 C 0.2172(3) 0.2171(2) 0.6870(2) 0.0380 1.0000 Uani
C110 C 0.1926(3) 0.2906(2) 0.70184(18) 0.0318 1.0000 Uani
C111 C 0.2468(3) 0.3426(2) 0.76086(18) 0.0316 1.0000 Uani
C112 C 0.3520(3) 0.3347(2) 0.7919(2) 0.0409 1.0000 Uani
C113 C 0.3978(3) 0.3895(3) 0.8435(2) 0.0475 1.0000 Uani
C114 C 0.3352(4) 0.4466(3) 0.8654(2) 0.0458 1.0000 Uani
C115 C 0.2272(3) 0.4471(2) 0.83432(19) 0.0329 1.0000 Uani
C116 C 0.1467(3) 0.4977(2) 0.86413(18) 0.0339 1.0000 Uani
C117 C 0.1782(3) 0.5763(2) 0.8776(2) 0.0373 1.0000 Uani
C118 C 0.0994(4) 0.6195(2) 0.90763(19) 0.0409 1.0000 Uani
C119 C -0.0076(4) 0.5777(2) 0.9234(2) 0.0407 1.0000 Uani
C120 C -0.0324(3) 0.4985(2) 0.90874(18) 0.0347 1.0000 Uani
C121 C -0.1432(3) 0.4509(2) 0.92406(19) 0.0385 1.0000 Uani
C122 C -0.2361(4) 0.4829(3) 0.9477(2) 0.0474 1.0000 Uani
C123 C -0.3368(4) 0.4327(3) 0.9599(2) 0.0555 1.0000 Uani
C124 C -0.3408(4) 0.3558(3) 0.9483(2) 0.0520 1.0000 Uani
C125 C -0.2446(4) 0.3273(3) 0.9236(2) 0.0486 1.0000 Uani
C126 C 0.1266(5) 0.7037(3) 0.9243(2) 0.0523 1.0000 Uani
C127 C 0.0439(6) 0.7482(3) 0.9448(3) 0.0754 1.0000 Uani
C128 C 0.077(1) 0.8274(4) 0.9640(3) 0.1113 1.0000 Uani
C129 C 0.1945(8) 0.8634(4) 0.9615(4) 0.1088 1.0000 Uani
O101 O 0.2082(6) 0.9403(2) 0.9815(3) 0.1285 1.0000 Uani
C131 C 0.2732(8) 0.8209(3) 0.9421(4) 0.1023 1.0000 Uani
C132 C 0.2418(6) 0.7422(3) 0.9232(3) 0.0745 1.0000 Uani
C133 C 0.1729(4) 0.0888(2) 0.6203(2) 0.0554 1.0000 Uani
F51 F -0.2775(2) 0.6515(2) 0.8941(2) 0.0941 1.0000 Uani
F52 F -0.5437(2) 0.6417(2) 0.8586(2) 0.1061 1.0000 Uani
F53 F -0.4174(3) 0.5580(2) 0.8536(2) 0.1103 1.0000 Uani
F54 F -0.4008(4) 0.7344(2) 0.8974(3) 0.1416 1.0000 Uani
F55 F -0.4312(4) 0.6237(3) 0.95203(19) 0.1266 1.0000 Uani
F56 F -0.3853(4) 0.6666(3) 0.79998(17) 0.1238 1.0000 Uani
C34 C -0.1649(11) -0.0143(5) 0.6746(7) 0.0674 0.5000 Uani
C35 C -0.1870(11) -0.0828(7) 0.6339(6) 0.0695 0.5000 Uani
C36 C -0.2661(9) -0.0756(4) 0.5816(5) 0.1440 1.0000 Uani
O2 O -0.3033(11) -0.1440(4) 0.5419(6) 0.2682 1.0000 Uani
C37 C -0.2673(16) -0.0044(5) 0.5506(6) 0.0993 0.5000 Uani
C38 C -0.2333(12) 0.0635(6) 0.5937(5) 0.0762 0.5000 Uani
C84 C -0.1210(11) -0.0008(6) 0.6581(8) 0.0685 0.5000 Uani
C85 C -0.1665(16) -0.0701(9) 0.6225(11) 0.1118 0.5000 Uani
C87 C -0.341(1) -0.0209(7) 0.5974(9) 0.1056 0.5000 Uani
C88 C -0.3006(8) 0.0503(7) 0.6343(8) 0.0856 0.5000 Uani
C134 C 0.2239(14) 0.0509(6) 0.6704(5) 0.0734 0.5000 Uani
C135 C 0.2352(14) -0.0263(6) 0.6614(6) 0.0808 0.5000 Uani
C136 C 0.2013(6) -0.0666(3) 0.5998(4) 0.1071 1.0000 Uani
O102 O 0.2144(6) -0.1442(3) 0.5890(4) 0.1619 1.0000 Uani
C137 C 0.1527(12) -0.0264(6) 0.5463(6) 0.0989 0.5000 Uani
C138 C 0.1363(12) 0.0520(6) 0.5553(5) 0.0712 0.5000 Uani
C184 C 0.272(1) 0.0593(6) 0.6449(7) 0.0720 0.5000 Uani
C185 C 0.289(1) -0.0180(6) 0.6383(8) 0.0751 0.5000 Uani
C187 C 0.0937(8) -0.0488(6) 0.5880(8) 0.0846 0.5000 Uani
C188 C 0.0855(8) 0.0303(5) 0.5939(6) 0.0617 0.5000 Uani
F21 F -0.4027(3) 0.9132(4) 1.1942(2) 0.1728 1.0000 Uani
F22 F -0.6600(3) 0.8407(3) 1.1731(2) 0.1332 1.0000 Uani
F23 F -0.5263(7) 0.8314(4) 1.2528(3) 0.1159 0.5000 Uani
F24 F -0.5343(8) 0.9146(6) 1.1147(4) 0.1377 0.5000 Uani
F25 F -0.5022(6) 0.7995(4) 1.1444(4) 0.1186 0.5000 Uani
F26 F -0.5641(7) 0.9465(4) 1.2254(5) 0.1213 0.5000 Uani
F33 F -0.4965(7) 0.8032(4) 1.2081(6) 0.1543 0.5000 Uani
F34 F -0.5677(7) 0.9578(4) 1.1585(5) 0.1193 0.5000 Uani
F35 F -0.5095(6) 0.8584(5) 1.1060(3) 0.1023 0.5000 Uani
F36 F -0.5536(7) 0.9085(6) 1.2586(3) 0.1292 0.5000 Uani
C50 C 0.502(1) 0.7325(7) 0.4033(6) 0.1548 0.5000 Uani
C51 C 0.5281(17) 0.8191(8) 0.4012(11) 0.1647 0.5000 Uani
C52 C 0.4116(16) 0.6972(13) 0.448(1) 0.1643 0.5000 Uani
C500 C 0.491(1) 0.7049(6) 0.4138(6) 0.1332 0.5000 Uani
C510 C 0.4735(16) 0.7867(9) 0.4317(9) 0.1437 0.5000 Uani
C520 C 0.4313(13) 0.639(1) 0.4526(8) 0.1341 0.5000 Uani
F1 F -0.2589(5) 0.6693(4) 0.6461(2) 0.1091 0.7051 Uani
F2 F -0.2126(5) 0.6255(4) 0.4940(2) 0.1179 0.7051 Uani
F3 F -0.1179(3) 0.6252(3) 0.5924(2) 0.0834 0.7051 Uani
F4 F -0.3569(4) 0.6718(4) 0.5485(3) 0.1231 0.7051 Uani
F5 F -0.1747(4) 0.7333(2) 0.5610(3) 0.0978 0.7051 Uani
F6 F -0.2965(5) 0.5634(3) 0.5799(4) 0.1270 0.7051 Uani
F11 F -0.245(1) 0.6037(7) 0.6322(5) 0.1111 0.2949 Uani
F12 F -0.2437(9) 0.6941(7) 0.4983(5) 0.1006 0.2949 Uani
F13 F -0.1623(9) 0.5968(6) 0.5316(6) 0.1032 0.2949 Uani
F14 F -0.3247(9) 0.7031(6) 0.5978(6) 0.1024 0.2949 Uani
F15 F -0.1361(8) 0.7076(7) 0.5957(6) 0.1172 0.2949 Uani
F16 F -0.3521(7) 0.5919(6) 0.5367(5) 0.0895 0.2949 Uani
C130 C 0.337(1) 0.9741(5) 0.9815(7) 0.1325 0.7153 Uani
C180 C 0.0945(11) 0.9657(7) 0.9828(18) 0.1435 0.2847 Uani
C40 C 0.5472(7) 0.1683(6) 0.2695(6) 0.1390 0.5000 Uani
O40 O 0.6485(6) 0.1873(3) 0.3007(6) 0.1059 0.5000 Uani
C41 C 0.442(1) 0.191(1) 0.303(1) 0.1576 0.5000 Uani
C42 C 0.5370(13) 0.1329(9) 0.1975(8) 0.1568 0.5000 Uani
H2 H -0.3591 -0.1337 0.5062 0.3058 1.0000 Uiso
H102 H 0.2188 -0.1670 0.6345 0.1914 1.0000 Uiso
H11 H 0.3278 0.4176 0.6185 0.0563 1.0000 Uiso
H21 H 0.4985 0.5018 0.6160 0.0731 1.0000 Uiso
H31 H 0.5102 0.6289 0.6583 0.0828 1.0000 Uiso
H41 H 0.3428 0.6738 0.6990 0.0661 1.0000 Uiso
H71 H 0.1749 0.7075 0.7178 0.0483 1.0000 Uiso
H91 H -0.1500 0.6236 0.7703 0.0466 1.0000 Uiso
H121 H -0.2883 0.5304 0.7419 0.0568 1.0000 Uiso
H131 H -0.4234 0.4141 0.7391 0.0635 1.0000 Uiso
H141 H -0.3584 0.2948 0.7381 0.0558 1.0000 Uiso
H171 H -0.2467 0.2034 0.6640 0.0532 1.0000 Uiso
H191 H -0.0200 0.0848 0.7594 0.0538 1.0000 Uiso
H221 H 0.1325 0.0945 0.8265 0.0712 1.0000 Uiso
H231 H 0.2792 0.1085 0.9134 0.0831 1.0000 Uiso
H241 H 0.3124 0.2224 0.9859 0.0734 1.0000 Uiso
H251 H 0.1923 0.3156 0.9714 0.0576 1.0000 Uiso
H271 H 0.1551 0.8134 0.7642 0.0961 1.0000 Uiso
H281 H 0.1224 0.9372 0.8041 0.1040 1.0000 Uiso
H301 H -0.1771 1.0442 0.8754 0.1745 1.0000 Uiso
H302 H -0.2026 0.9562 0.8924 0.1745 1.0000 Uiso
H303 H -0.2262 0.9808 0.8170 0.1745 1.0000 Uiso
H311 H -0.2143 0.8545 0.8211 0.1049 1.0000 Uiso
H321 H -0.1830 0.7340 0.7797 0.0901 1.0000 Uiso
H1011 H -0.0871 0.4921 0.5781 0.0633 1.0000 Uiso
H1021 H -0.1944 0.4458 0.4763 0.0765 1.0000 Uiso
H1031 H -0.1880 0.3183 0.4324 0.0774 1.0000 Uiso
H1041 H -0.0797 0.2385 0.4933 0.0608 1.0000 Uiso
H1071 H 0.0379 0.1753 0.5534 0.0510 1.0000 Uiso
H1091 H 0.2766 0.1977 0.7136 0.0451 1.0000 Uiso
H1121 H 0.3922 0.2926 0.7782 0.0491 1.0000 Uiso
H1131 H 0.4733 0.3879 0.8642 0.0570 1.0000 Uiso
H1141 H 0.3659 0.4850 0.9014 0.0540 1.0000 Uiso
H1171 H 0.2534 0.6015 0.8667 0.0448 1.0000 Uiso
H1191 H -0.0640 0.6047 0.9446 0.0509 1.0000 Uiso
H1221 H -0.2317 0.5383 0.9555 0.0576 1.0000 Uiso
H1231 H -0.4029 0.4532 0.9765 0.0670 1.0000 Uiso
H1241 H -0.4094 0.3207 0.9569 0.0628 1.0000 Uiso
H1251 H -0.2482 0.2721 0.9144 0.0583 1.0000 Uiso
H1271 H -0.0356 0.7250 0.9458 0.0939 1.0000 Uiso
H1281 H 0.0201 0.8579 0.9792 0.1416 1.0000 Uiso
H1301 H 0.3468 1.0285 0.9956 0.1606 0.7153 Uiso
H1302 H 0.3797 0.9472 1.0132 0.1606 0.7153 Uiso
H1303 H 0.3638 0.9678 0.9358 0.1606 0.7153 Uiso
H1801 H 0.1036 1.0200 0.9968 0.1691 0.2847 Uiso
H1802 H 0.0482 0.9362 1.0148 0.1691 0.2847 Uiso
H1803 H 0.0573 0.9574 0.9373 0.1691 0.2847 Uiso
H1311 H 0.3526 0.8444 0.9411 0.1210 1.0000 Uiso
H1321 H 0.3007 0.7127 0.9088 0.0885 1.0000 Uiso
H411 H 0.3749 0.1727 0.2731 0.1882 0.5000 Uiso
H412 H 0.4509 0.2467 0.3092 0.1882 0.5000 Uiso
H413 H 0.4341 0.1681 0.3465 0.1882 0.5000 Uiso
H421 H 0.4570 0.1224 0.1821 0.1870 0.5000 Uiso
H422 H 0.5784 0.1684 0.1676 0.1870 0.5000 Uiso
H423 H 0.5691 0.0852 0.1965 0.1870 0.5000 Uiso
H511 H 0.4864 0.8430 0.4358 0.1970 0.5000 Uiso
H512 H 0.6096 0.8354 0.4100 0.1970 0.5000 Uiso
H513 H 0.5054 0.8345 0.3564 0.1970 0.5000 Uiso
H521 H 0.3855 0.7375 0.4767 0.1974 0.5000 Uiso
H522 H 0.4431 0.6617 0.4775 0.1974 0.5000 Uiso
H523 H 0.3475 0.6697 0.4203 0.1974 0.5000 Uiso
H5101 H 0.4292 0.7879 0.4722 0.1740 0.5000 Uiso
H5102 H 0.5473 0.8188 0.4406 0.1740 0.5000 Uiso
H5103 H 0.4329 0.8061 0.3938 0.1740 0.5000 Uiso
H5201 H 0.3926 0.6604 0.4903 0.1629 0.5000 Uiso
H5202 H 0.4873 0.6093 0.4704 0.1629 0.5000 Uiso
H5203 H 0.3758 0.6067 0.4221 0.1629 0.5000 Uiso
H341 H -0.1295 -0.0186 0.7195 0.0777 0.5000 Uiso
H351 H -0.1521 -0.1285 0.6411 0.0807 0.5000 Uiso
H371 H -0.2901 -0.0021 0.5027 0.1159 0.5000 Uiso
H381 H -0.2427 0.1133 0.5769 0.0899 0.5000 Uiso
H1341 H 0.2527 0.0790 0.7129 0.0872 0.5000 Uiso
H1351 H 0.2670 -0.0523 0.6986 0.0983 0.5000 Uiso
H1371 H 0.1303 -0.0537 0.5024 0.1168 0.5000 Uiso
H1381 H 0.1024 0.0786 0.5194 0.0857 0.5000 Uiso
H841 H -0.0456 0.0054 0.6808 0.0813 0.5000 Uiso
H851 H -0.1278 -0.1149 0.6263 0.1316 0.5000 Uiso
H871 H -0.4215 -0.0327 0.5827 0.1195 0.5000 Uiso
H881 H -0.3485 0.0900 0.6410 0.0986 0.5000 Uiso
H1841 H 0.3326 0.0958 0.6681 0.0868 0.5000 Uiso
H1851 H 0.3554 -0.0364 0.6585 0.0896 0.5000 Uiso
H1871 H 0.0279 -0.0879 0.5764 0.0989 0.5000 Uiso
H1881 H 0.0138 0.0459 0.5786 0.0729 0.5000 Uiso

loop_
_atom_site_aniso_label
_atom_site_aniso_U_11
_atom_site_aniso_U_22
_atom_site_aniso_U_33
_atom_site_aniso_U_23
_atom_site_aniso_U_13
_atom_site_aniso_U_12
Cu1 0.0354(3) 0.0395(3) 0.0388(3) -0.0010(2) -0.0002(2) 0.0103(2)
Cu2 0.0289(2) 0.0373(3) 0.0290(2) 0.00043(19) -0.00111(18) 0.00812(19)
N1 0.0360(16) 0.0472(19) 0.0296(16) 0.0054(14) 0.0014(13) 0.0096(14)
N2 0.0335(16) 0.0332(16) 0.0279(16) 0.0054(12) 0.0019(12) 0.0108(13)
N3 0.0321(15) 0.0403(17) 0.0284(16) 0.0027(13) 0.0003(12) 0.0093(13)
N4 0.0294(15) 0.0326(16) 0.0390(17) 0.0029(13) 0.0038(13) 0.0022(12)
N5 0.0371(17) 0.0455(19) 0.0392(18) 0.0044(15) 0.0005(14) 0.0110(14)
N6 0.0331(16) 0.052(2) 0.0349(18) 0.0045(15) 0.0011(14) 0.0076(14)
N7 0.0335(15) 0.0366(16) 0.0255(15) -0.0019(12) -0.0011(12) 0.0082(13)
N8 0.0294(14) 0.0329(15) 0.0269(15) 0.0007(12) 0.0011(12) 0.0067(12)
N9 0.0312(15) 0.0440(18) 0.0231(15) -0.0007(13) -0.0020(12) 0.0101(13)
N10 0.0357(17) 0.057(2) 0.0326(17) 0.0029(15) 0.0021(14) 0.0110(15)
P1 0.0580(8) 0.087(1) 0.0551(8) 0.0180(7) 0.0117(6) 0.0117(7)
P2 0.0627(9) 0.1104(13) 0.0888(11) 0.022(1) 0.0122(8) 0.0229(9)
P3 0.0450(6) 0.0600(7) 0.0643(8) 0.0030(6) 0.0029(6) 0.0040(6)
C1 0.046(2) 0.057(3) 0.037(2) 0.0060(19) 0.0072(18) 0.014(2)
C2 0.042(2) 0.076(3) 0.064(3) 0.021(2) 0.016(2) 0.017(2)
C3 0.039(2) 0.065(3) 0.103(4) 0.020(3) 0.016(3) -0.002(2)
C4 0.038(2) 0.050(3) 0.077(3) 0.008(2) 0.007(2) 0.0025(19)
C5 0.039(2) 0.042(2) 0.032(2) 0.0080(16) -0.0003(16) 0.0092(17)
C6 0.0364(19) 0.039(2) 0.0306(19) 0.0062(15) 0.0001(15) 0.0060(16)
C7 0.044(2) 0.041(2) 0.036(2) 0.0090(17) 0.0004(17) 0.0071(17)
C8 0.058(2) 0.037(2) 0.029(2) 0.0056(16) 0.0024(17) 0.0157(18)
C9 0.041(2) 0.042(2) 0.033(2) 0.0063(16) 0.0028(16) 0.0141(17)
C10 0.0365(19) 0.046(2) 0.0239(18) 0.0081(15) -0.0009(15) 0.0165(16)
C11 0.0323(18) 0.043(2) 0.0271(18) 0.0058(15) 0.0014(14) 0.0112(15)
C12 0.0329(19) 0.060(3) 0.049(2) 0.006(2) 0.0075(18) 0.0187(19)
C13 0.0278(19) 0.062(3) 0.069(3) 0.010(2) 0.0057(19) 0.0063(19)
C14 0.034(2) 0.047(2) 0.058(3) 0.008(2) -0.0032(18) 0.0034(17)
C15 0.0357(19) 0.048(2) 0.0304(19) 0.0028(16) 0.0020(15) 0.0081(17)
C16 0.0339(19) 0.044(2) 0.039(2) 0.0075(17) 0.0008(16) 0.0022(16)
C17 0.041(2) 0.052(2) 0.040(2) 0.0015(19) -0.0038(18) -0.0067(19)
C18 0.056(2) 0.040(2) 0.049(2) -0.0022(19) 0.006(2) -0.0052(19)
C19 0.045(2) 0.036(2) 0.053(3) -0.0003(18) 0.0007(19) -0.0000(17)
C20 0.038(2) 0.034(2) 0.045(2) 0.0062(17) 0.0061(17) 0.0047(16)
C21 0.038(2) 0.037(2) 0.044(2) 0.0122(17) 0.0027(17) 0.0047(16)
C22 0.064(3) 0.047(3) 0.066(3) 0.004(2) -0.005(2) 0.019(2)
C23 0.063(3) 0.070(3) 0.075(3) 0.015(3) -0.010(3) 0.032(3)
C24 0.055(3) 0.071(3) 0.058(3) 0.005(2) -0.012(2) 0.020(2)
C25 0.045(2) 0.055(3) 0.044(2) 0.0030(19) -0.0033(19) 0.013(2)
C26 0.067(3) 0.034(2) 0.044(2) 0.0071(17) 0.007(2) 0.0099(19)
C27 0.105(4) 0.047(3) 0.088(4) 0.011(3) 0.036(3) 0.019(3)
C28 0.120(4) 0.038(3) 0.102(4) 0.005(3) 0.024(4) -0.001(3)
C29 0.131(4) 0.049(3) 0.070(3) 0.011(2) 0.041(3) 0.037(3)
O1 0.165(4) 0.0363(18) 0.117(3) 0.006(2) 0.066(3) 0.026(2)
C30 0.194(5) 0.069(4) 0.174(6) 0.003(4) 0.085(5) 0.014(4)
C31 0.101(4) 0.037(3) 0.124(5) -0.004(3) 0.042(4) 0.018(3)
C32 0.075(3) 0.041(3) 0.110(4) 0.001(3) 0.027(3) 0.015(2)
C33 0.070(3) 0.047(2) 0.061(3) -0.004(2) -0.008(2) -0.007(2)
O50 0.104(3) 0.227(5) 0.131(4) 0.005(4) 0.008(3) 0.036(4)
C101 0.051(2) 0.067(3) 0.040(2) 0.012(2) -0.000(2) 0.016(2)
C102 0.065(3) 0.077(3) 0.049(3) 0.014(2) -0.012(2) 0.024(3)
C103 0.071(3) 0.082(4) 0.041(3) -0.001(2) -0.020(2) 0.011(3)
C104 0.051(2) 0.066(3) 0.035(2) -0.004(2) -0.0061(19) 0.005(2)
C105 0.0361(19) 0.055(2) 0.0272(19) -0.0011(17) 0.0002(16) 0.0046(18)
C106 0.0304(18) 0.052(2) 0.0273(19) 0.0018(17) 0.0022(15) 0.0019(16)
C107 0.043(2) 0.049(2) 0.035(2) -0.0159(18) -0.0058(17) 0.0096(18)
C108 0.039(2) 0.045(2) 0.046(2) -0.0040(18) 0.0031(18) 0.0053(17)
C109 0.0307(18) 0.040(2) 0.042(2) -0.0068(17) -0.0037(16) 0.0055(16)
C110 0.0275(17) 0.0386(19) 0.0289(18) 0.0009(15) -0.0005(14) 0.0047(15)
C111 0.0321(18) 0.0338(19) 0.0290(19) 0.0015(15) 0.0013(14) 0.0050(15)
C112 0.0341(19) 0.045(2) 0.044(2) -0.0054(17) -0.0026(16) 0.0103(17)
C113 0.0302(19) 0.066(3) 0.046(2) -0.012(2) -0.0091(17) 0.0155(19)
C114 0.039(2) 0.058(3) 0.039(2) -0.0113(19) -0.0038(17) 0.0053(19)
C115 0.0300(18) 0.0339(19) 0.035(2) -0.0005(15) 0.0025(15) 0.0052(15)
C116 0.0332(18) 0.046(2) 0.0244(18) -0.0039(15) -0.0011(15) 0.0138(16)
C117 0.043(2) 0.038(2) 0.031(2) -0.0017(16) -0.0028(16) 0.0087(17)
C118 0.060(2) 0.039(2) 0.0262(19) 0.0002(16) -0.0034(17) 0.0168(19)
C119 0.050(2) 0.047(2) 0.030(2) 0.0015(17) 0.0001(17) 0.0248(19)
C120 0.0391(19) 0.043(2) 0.0248(18) 0.0038(15) -0.0011(15) 0.0146(16)
C121 0.037(2) 0.054(2) 0.0263(19) -0.0006(17) -0.0014(16) 0.0160(18)
C122 0.038(2) 0.067(3) 0.039(2) -0.004(2) -0.0019(17) 0.017(2)
C123 0.036(2) 0.094(4) 0.038(2) -0.011(2) 0.0018(18) 0.018(2)
C124 0.038(2) 0.077(3) 0.043(2) 0.005(2) 0.0009(18) 0.012(2)
C125 0.041(2) 0.063(3) 0.043(2) 0.007(2) 0.0025(18) 0.007(2)
C126 0.087(3) 0.040(2) 0.034(2) 0.0038(17) 0.005(2) 0.023(2)
C127 0.121(4) 0.054(3) 0.060(3) 0.004(2) 0.028(3) 0.035(3)
C128 0.226(6) 0.064(4) 0.064(4) 0.005(3) 0.049(4) 0.076(4)
C129 0.211(6) 0.045(3) 0.066(4) 0.006(3) 0.027(4) -0.001(4)
O101 0.221(4) 0.039(2) 0.124(3) -0.006(2) 0.024(4) 0.012(3)
C131 0.163(5) 0.037(3) 0.103(5) -0.001(3) -0.015(4) 0.008(4)
C132 0.094(4) 0.047(3) 0.080(4) 0.004(3) -0.010(3) 0.007(3)
C133 0.059(3) 0.041(2) 0.064(3) -0.020(2) -0.011(2) 0.011(2)
F51 0.0514(17) 0.105(3) 0.121(3) 0.033(2) -0.0164(18) -0.0083(17)
F52 0.0463(17) 0.094(3) 0.177(4) -0.009(2) -0.002(2) 0.0156(17)
F53 0.091(2) 0.080(2) 0.158(4) -0.037(2) -0.021(2) 0.026(2)
F54 0.168(4) 0.064(2) 0.186(4) -0.026(3) -0.078(3) 0.031(3)
F55 0.115(3) 0.181(4) 0.094(3) 0.042(3) 0.049(2) 0.034(3)
F56 0.098(3) 0.192(4) 0.071(2) 0.027(3) -0.010(2) -0.016(3)
C34 0.078(6) 0.039(5) 0.076(7) -0.008(5) 0.003(6) -0.014(5)
C35 0.102(6) 0.039(6) 0.061(6) 0.001(5) 0.001(5) -0.011(5)
C36 0.200(6) 0.053(3) 0.166(6) -0.023(4) -0.083(5) 0.011(4)
O2 0.370(6) 0.092(4) 0.315(7) -0.096(5) -0.234(6) 0.047(5)
C37 0.154(7) 0.071(6) 0.064(6) -0.018(5) -0.031(6) 0.005(7)
C38 0.096(6) 0.058(5) 0.071(6) -0.004(5) -0.020(5) 0.009(5)
C84 0.087(6) 0.045(5) 0.070(7) -0.001(5) -0.004(6) 0.006(5)
C85 0.174(7) 0.042(6) 0.113(9) 0.004(6) -0.047(7) 0.011(7)
C87 0.084(6) 0.085(6) 0.129(8) -0.018(6) 0.007(7) -0.040(5)
C88 0.059(5) 0.082(6) 0.106(7) -0.018(6) -0.005(6) -0.013(5)
C134 0.152(6) 0.032(4) 0.035(5) -0.004(4) -0.011(5) 0.014(5)
C135 0.097(6) 0.053(5) 0.096(7) -0.006(5) -0.011(6) 0.029(6)
C136 0.098(4) 0.049(3) 0.169(6) -0.046(3) -0.036(4) 0.021(3)
O102 0.145(4) 0.058(3) 0.273(6) -0.080(3) -0.076(4) 0.037(3)
C137 0.079(5) 0.078(6) 0.135(7) -0.076(5) -0.054(6) 0.040(5)
C138 0.082(5) 0.068(5) 0.064(6) -0.025(5) -0.027(5) 0.031(5)
C184 0.117(6) 0.049(5) 0.051(6) -0.015(5) -0.024(5) 0.029(5)
C185 0.073(5) 0.051(5) 0.099(7) -0.028(5) -0.017(6) 0.022(5)
C187 0.068(5) 0.061(5) 0.119(7) -0.051(6) 0.011(6) 0.005(5)
C188 0.057(5) 0.053(5) 0.073(6) -0.022(5) -0.009(5) 0.011(4)
F21 0.076(3) 0.294(6) 0.131(4) -0.043(4) 0.003(3) -0.011(3)
F22 0.078(2) 0.147(4) 0.171(4) 0.002(3) 0.025(3) -0.000(2)
F23 0.161(5) 0.091(5) 0.089(4) 0.012(4) -0.026(4) 0.004(5)
F24 0.159(5) 0.154(6) 0.096(5) 0.053(5) 0.002(5) -0.003(5)
F25 0.112(4) 0.154(5) 0.094(5) -0.028(4) -0.030(4) 0.055(4)
F26 0.125(5) 0.102(5) 0.145(6) 0.003(5) 0.033(5) 0.038(4)
F33 0.165(5) 0.155(5) 0.169(6) 0.049(5) 0.018(6) 0.092(5)
F34 0.130(5) 0.107(5) 0.132(5) 0.017(4) 0.019(5) 0.046(4)
F35 0.082(4) 0.139(5) 0.090(4) 0.009(4) -0.001(4) 0.032(4)
F36 0.109(4) 0.185(6) 0.100(5) 0.003(5) 0.019(4) 0.042(5)
C50 0.098(5) 0.244(6) 0.124(6) -0.000(6) 0.023(5) 0.028(6)
C51 0.108(6) 0.251(7) 0.133(7) 0.003(7) 0.013(7) 0.021(7)
C52 0.110(6) 0.256(8) 0.127(7) -0.001(7) 0.035(6) 0.025(7)
C500 0.090(5) 0.204(6) 0.112(5) -0.012(5) -0.010(5) 0.053(5)
C510 0.106(6) 0.205(7) 0.124(7) -0.025(7) -0.010(6) 0.052(7)
C520 0.085(5) 0.208(7) 0.114(7) -0.022(7) 0.014(6) 0.046(6)
F1 0.104(3) 0.168(5) 0.063(3) -0.001(3) 0.019(3) 0.045(3)
F2 0.105(4) 0.177(5) 0.051(3) -0.011(3) 0.015(3) -0.043(4)
F3 0.069(3) 0.106(3) 0.082(3) 0.023(3) 0.003(2) 0.027(2)
F4 0.071(3) 0.188(5) 0.115(4) 0.062(4) -0.014(3) 0.023(3)
F5 0.090(3) 0.071(3) 0.135(4) 0.025(3) 0.008(3) 0.012(2)
F6 0.116(4) 0.115(4) 0.142(5) 0.011(4) 0.050(4) -0.024(3)
F11 0.122(5) 0.130(6) 0.079(5) 0.046(5) -0.012(5) 0.002(6)
F12 0.109(5) 0.110(6) 0.090(5) 0.048(5) 0.034(5) 0.020(5)
F13 0.084(5) 0.106(6) 0.129(6) 0.023(6) 0.029(5) 0.033(5)
F14 0.093(5) 0.109(6) 0.105(6) -0.009(6) 0.041(5) 0.010(5)
F15 0.096(5) 0.136(7) 0.103(6) -0.001(6) -0.009(6) -0.028(6)
F16 0.075(5) 0.117(6) 0.067(5) 0.005(5) 0.014(5) -0.020(5)
C130 0.218(5) 0.054(4) 0.129(6) 0.008(5) -0.010(6) 0.037(5)
C180 0.214(6) 0.070(7) 0.138(7) 0.005(7) 0.018(8) -0.007(6)
C40 0.088(4) 0.052(5) 0.272(6) 0.015(5) 0.014(5) -0.013(5)
O40 0.050(3) 0.018(3) 0.248(7) 0.006(4) 0.009(4) 0.002(3)
C41 0.101(5) 0.091(6) 0.278(8) 0.033(7) 0.021(7) -0.005(6)
C42 0.124(6) 0.075(6) 0.268(7) 0.031(6) 0.014(7) -0.004(6)

loop_
_atom_type_symbol
_atom_type_scat_dispersion_real
_atom_type_scat_dispersion_imag
_atom_type_scat_Cromer_Mann_a1
_atom_type_scat_Cromer_Mann_b1
_atom_type_scat_Cromer_Mann_a2
_atom_type_scat_Cromer_Mann_b2
_atom_type_scat_Cromer_Mann_a3
_atom_type_scat_Cromer_Mann_b3
_atom_type_scat_Cromer_Mann_a4
_atom_type_scat_Cromer_Mann_b4
_atom_type_scat_Cromer_Mann_c
_atom_type_scat_source
'C   ' 0.0033 0.0016 2.3100 20.8439 1.0200 10.2075 1.5886 0.5687 0.8650 51.6512 0.2156 International_Tables_Vol_IV_Table_2.2B
'H   ' 0.0000 0.0000 0.4930 10.5109 0.3229 26.1257 0.1402 3.1424 0.0408 57.7997 0.0030 International_Tables_Vol_IV_Table_2.2B
'Cu  ' 0.2630 1.2660 13.3380 3.5828 7.1676 0.2470 5.6158 11.3966 1.6735 64.8126 1.1910 International_Tables_Vol_IV_Table_2.2B
'F   ' 0.0140 0.0100 3.5392 10.2825 2.6412 4.2944 1.5170 0.2615 1.0243 26.1476 0.2776 International_Tables_Vol_IV_Table_2.2B
'N   ' 0.0061 0.0033 12.2126 0.0057 3.1322 9.8933 2.0125 28.9975 1.1663 0.5826 -11.5290 International_Tables_Vol_IV_Table_2.2B
'O   ' 0.0106 0.0060 3.0485 13.2771 2.2868 5.7011 1.5463 0.3239 0.8670 32.9089 0.2508 International_Tables_Vol_IV_Table_2.2B
'P   ' 0.0900 0.0950 6.4345 1.9067 4.1791 27.1570 1.7800 0.5260 1.4908 68.1645 1.1149 International_Tables_Vol_IV_Table_2.2B

loop_
_geom_angle_atom_site_label_1
_geom_angle_site_symmetry_1
_geom_angle_atom_site_label_2
_geom_angle_site_symmetry_2
_geom_angle_atom_site_label_3
_geom_angle_site_symmetry_3
_geom_angle
_geom_angle_publ_flag
N4 . Cu1 . N5 . 81.37(13) yes
N4 . Cu1 . N9 . 133.91(12) yes
N5 . Cu1 . N9 . 123.64(13) yes
N4 . Cu1 . N10 . 109.84(13) yes
N5 . Cu1 . N10 . 134.66(14) yes
N9 . Cu1 . N10 . 80.74(13) yes
N1 . Cu2 . N2 . 77.94(12) yes
N1 . Cu2 . N3 . 153.52(12) yes
N2 . Cu2 . N3 . 75.65(12) yes
N1 . Cu2 . N6 . 104.42(12) yes
N2 . Cu2 . N6 . 101.95(13) yes
N3 . Cu2 . N6 . 83.04(11) yes
N1 . Cu2 . N7 . 98.69(12) yes
N2 . Cu2 . N7 . 176.63(13) yes
N3 . Cu2 . N7 . 107.72(12) yes
N6 . Cu2 . N7 . 78.66(13) yes
N1 . Cu2 . N8 . 83.58(11) yes
N2 . Cu2 . N8 . 102.70(11) yes
N3 . Cu2 . N8 . 100.3(1) yes
N6 . Cu2 . N8 . 155.18(12) yes
N7 . Cu2 . N8 . 76.89(11) yes
Cu2 . N1 . C1 . 129.4(3) yes
Cu2 . N1 . C5 . 111.6(2) yes
C1 . N1 . C5 . 117.9(4) yes
Cu2 . N2 . C6 . 119.1(2) yes
Cu2 . N2 . C10 . 121.5(3) yes
C6 . N2 . C10 . 119.3(3) yes
Cu2 . N3 . C11 . 107.8(2) yes
Cu2 . N3 . C15 . 129.2(2) yes
C11 . N3 . C15 . 118.5(3) yes
Cu1 . N4 . C16 . 127.4(3) yes
Cu1 . N4 . C20 . 113.0(3) yes
C16 . N4 . C20 . 117.7(3) yes
Cu1 . N5 . C21 . 113.5(3) yes
Cu1 . N5 . C25 . 128.5(3) yes
C21 . N5 . C25 . 118.0(4) yes
Cu2 . N6 . C101 . 127.8(3) yes
Cu2 . N6 . C105 . 113.3(3) yes
C101 . N6 . C105 . 118.9(4) yes
Cu2 . N7 . C106 . 119.8(3) yes
Cu2 . N7 . C110 . 121.0(2) yes
C106 . N7 . C110 . 119.2(3) yes
Cu2 . N8 . C111 . 108.3(2) yes
Cu2 . N8 . C115 . 128.0(2) yes
C111 . N8 . C115 . 117.8(3) yes
Cu1 . N9 . C116 . 128.1(2) yes
Cu1 . N9 . C120 . 114.4(3) yes
C116 . N9 . C120 . 117.2(3) yes
Cu1 . N10 . C121 . 115.3(3) yes
Cu1 . N10 . C125 . 125.8(3) yes
C121 . N10 . C125 . 118.8(4) yes
F1 . P1 . F2 . 175.3(4) yes
F1 . P1 . F3 . 87.8(3) yes
F2 . P1 . F3 . 87.7(3) yes
F1 . P1 . F4 . 89.4(3) yes
F2 . P1 . F4 . 95.2(3) yes
F3 . P1 . F4 . 177.1(3) yes
F1 . P1 . F5 . 90.2(3) yes
F2 . P1 . F5 . 91.0(3) yes
F3 . P1 . F5 . 87.6(3) yes
F4 . P1 . F5 . 93.0(3) yes
F1 . P1 . F6 . 87.3(3) yes
F2 . P1 . F6 . 91.2(3) yes
F3 . P1 . F6 . 88.0(3) yes
F4 . P1 . F6 . 91.2(3) yes
F5 . P1 . F6 . 175.1(3) yes
F1 . P1 . F11 . 45.7(5) yes
F2 . P1 . F11 . 130.8(5) yes
F3 . P1 . F11 . 66.5(5) yes
F4 . P1 . F11 . 111.0(5) yes
F5 . P1 . F11 . 126.6(5) yes
F1 . P1 . F12 . 134.9(5) yes
F2 . P1 . F12 . 48.9(4) yes
F3 . P1 . F12 . 117.2(4) yes
F4 . P1 . F12 . 65.4(4) yes
F5 . P1 . F12 . 56.9(4) yes
F1 . P1 . F13 . 133.1(5) yes
F2 . P1 . F13 . 42.2(4) yes
F3 . P1 . F13 . 49.3(5) yes
F4 . P1 . F13 . 133.1(5) yes
F5 . P1 . F13 . 103.7(5) yes
F1 . P1 . F14 . 52.5(5) yes
F2 . P1 . F14 . 132.2(5) yes
F3 . P1 . F14 . 136.1(5) yes
F4 . P1 . F14 . 41.5(4) yes
F5 . P1 . F14 . 76.1(4) yes
F1 . P1 . F15 . 72.6(5) yes
F2 . P1 . F15 . 105.8(5) yes
F3 . P1 . F15 . 56.4(5) yes
F4 . P1 . F15 . 123.2(5) yes
F5 . P1 . F15 . 36.3(5) yes
F1 . P1 . F16 . 107.7(4) yes
F2 . P1 . F16 . 74.1(4) yes
F3 . P1 . F16 . 127.2(5) yes
F4 . P1 . F16 . 53.3(4) yes
F5 . P1 . F16 . 140.2(5) yes
F6 . P1 . F11 . 49.1(5) yes
F6 . P1 . F12 . 127.4(5) yes
F11 . P1 . F12 . 175.6(5) yes
F6 . P1 . F13 . 75.1(5) yes
F11 . P1 . F13 . 93.5(5) yes
F12 . P1 . F13 . 87.7(4) yes
F6 . P1 . F14 . 105.6(5) yes
F11 . P1 . F14 . 91.1(5) yes
F12 . P1 . F14 . 87.4(5) yes
F13 . P1 . F14 . 174.2(6) yes
F6 . P1 . F15 . 138.8(5) yes
F11 . P1 . F15 . 93.9(5) yes
F12 . P1 . F15 . 90.2(5) yes
F13 . P1 . F15 . 92.6(5) yes
F14 . P1 . F15 . 90.5(5) yes
F6 . P1 . F16 . 44.7(4) yes
F11 . P1 . F16 . 88.8(4) yes
F12 . P1 . F16 . 87.0(4) yes
F13 . P1 . F16 . 89.7(5) yes
F14 . P1 . F16 . 87.0(4) yes
F15 . P1 . F16 . 176.3(6) yes
F21 . P2 . F22 . 179.6(3) yes
F21 . P2 . F23 . 92.3(3) yes
F22 . P2 . F23 . 87.6(3) yes
F21 . P2 . F24 . 89.0(3) yes
F22 . P2 . F24 . 91.1(3) yes
F23 . P2 . F24 . 175.0(5) yes
F21 . P2 . F25 . 93.5(3) yes
F22 . P2 . F25 . 86.2(3) yes
F23 . P2 . F25 . 86.1(4) yes
F24 . P2 . F25 . 89.0(4) yes
F21 . P2 . F26 . 89.9(3) yes
F22 . P2 . F26 . 90.4(3) yes
F23 . P2 . F26 . 89.5(4) yes
F24 . P2 . F26 . 95.3(4) yes
F25 . P2 . F26 . 174.6(4) yes
F21 . P2 . F33 . 87.4(4) yes
F22 . P2 . F33 . 92.2(4) yes
F23 . P2 . F33 . 40.3(4) yes
F24 . P2 . F33 . 135.1(5) yes
F25 . P2 . F33 . 46.6(4) yes
F21 . P2 . F34 . 92.8(3) yes
F22 . P2 . F34 . 87.6(3) yes
F23 . P2 . F34 . 138.9(4) yes
F24 . P2 . F34 . 45.8(4) yes
F25 . P2 . F34 . 134.2(4) yes
F21 . P2 . F35 . 88.9(3) yes
F22 . P2 . F35 . 91.0(3) yes
F23 . P2 . F35 . 134.6(4) yes
F24 . P2 . F35 . 40.6(4) yes
F25 . P2 . F35 . 48.6(4) yes
F21 . P2 . F36 . 90.2(3) yes
F22 . P2 . F36 . 89.9(3) yes
F23 . P2 . F36 . 53.4(4) yes
F24 . P2 . F36 . 131.4(5) yes
F25 . P2 . F36 . 139.5(5) yes
F26 . P2 . F33 . 129.5(5) yes
F26 . P2 . F34 . 49.7(4) yes
F33 . P2 . F34 . 179.1(5) yes
F26 . P2 . F35 . 135.8(4) yes
F33 . P2 . F35 . 94.6(4) yes
F34 . P2 . F35 . 86.2(4) yes
F26 . P2 . F36 . 36.2(4) yes
F33 . P2 . F36 . 93.4(4) yes
F34 . P2 . F36 . 85.8(4) yes
F35 . P2 . F36 . 171.9(5) yes
F51 . P3 . F52 . 179.5(2) yes
F51 . P3 . F53 . 89.3(2) yes
F52 . P3 . F53 . 90.26(19) yes
F51 . P3 . F54 . 88.9(2) yes
F52 . P3 . F54 . 91.6(2) yes
F53 . P3 . F54 . 177.6(3) yes
F51 . P3 . F55 . 87.4(2) yes
F52 . P3 . F55 . 92.8(2) yes
F53 . P3 . F55 . 89.1(3) yes
F54 . P3 . F55 . 92.3(3) yes
F51 . P3 . F56 . 89.8(2) yes
F52 . P3 . F56 . 90.0(2) yes
F53 . P3 . F56 . 88.2(2) yes
F54 . P3 . F56 . 90.2(3) yes
F55 . P3 . F56 . 176.1(3) yes
N1 . C1 . C2 . 122.4(4) yes
N1 . C1 . H11 . 118.820 no
C2 . C1 . H11 . 118.826 no
C1 . C2 . C3 . 120.1(4) yes
C1 . C2 . H21 . 119.966 no
C3 . C2 . H21 . 119.974 no
C2 . C3 . C4 . 119.5(4) yes
C2 . C3 . H31 . 120.252 no
C4 . C3 . H31 . 120.251 no
C3 . C4 . C5 . 118.1(4) yes
C3 . C4 . H41 . 120.962 no
C5 . C4 . H41 . 120.967 no
N1 . C5 . C4 . 122.1(4) yes
N1 . C5 . C6 . 114.5(3) yes
C4 . C5 . C6 . 123.4(4) yes
N2 . C6 . C5 . 115.5(3) yes
N2 . C6 . C7 . 121.6(3) yes
C5 . C6 . C7 . 122.9(4) yes
C6 . C7 . C8 . 119.6(4) yes
C6 . C7 . H71 . 120.191 no
C8 . C7 . H71 . 120.185 no
C7 . C8 . C9 . 116.5(4) yes
C7 . C8 . C26 . 121.6(4) yes
C9 . C8 . C26 . 121.9(4) yes
C8 . C9 . C10 . 121.3(4) yes
C8 . C9 . H91 . 119.339 no
C10 . C9 . H91 . 119.341 no
N2 . C10 . C9 . 121.6(4) yes
N2 . C10 . C11 . 116.1(3) yes
C9 . C10 . C11 . 122.3(3) yes
N3 . C11 . C10 . 115.5(3) yes
N3 . C11 . C12 . 122.9(4) yes
C10 . C11 . C12 . 121.6(3) yes
C11 . C12 . C13 . 117.6(4) yes
C11 . C12 . H121 . 121.219 no
C13 . C12 . H121 . 121.222 no
C12 . C13 . C14 . 120.2(4) yes
C12 . C13 . H131 . 119.895 no
C14 . C13 . H131 . 119.895 no
C13 . C14 . C15 . 118.9(4) yes
C13 . C14 . H141 . 120.553 no
C15 . C14 . H141 . 120.556 no
N3 . C15 . C14 . 121.9(4) yes
N3 . C15 . C16 . 117.9(3) yes
C14 . C15 . C16 . 120.2(4) yes
N4 . C16 . C15 . 115.2(3) yes
N4 . C16 . C17 . 121.9(4) yes
C15 . C16 . C17 . 122.9(4) yes
C16 . C17 . C18 . 120.2(4) yes
C16 . C17 . H171 . 119.876 no
C18 . C17 . H171 . 119.875 no
C17 . C18 . C19 . 116.6(4) yes
C17 . C18 . C33 . 122.4(4) yes
C19 . C18 . C33 . 121.0(4) yes
C18 . C19 . C20 . 120.7(4) yes
C18 . C19 . H191 . 119.643 no
C20 . C19 . H191 . 119.647 no
N4 . C20 . C19 . 122.9(4) yes
N4 . C20 . C21 . 114.1(3) yes
C19 . C20 . C21 . 123.0(4) yes
N5 . C21 . C20 . 116.4(3) yes
N5 . C21 . C22 . 120.5(4) yes
C20 . C21 . C22 . 123.1(4) yes
C21 . C22 . C23 . 119.5(5) yes
C21 . C22 . H221 . 120.250 no
C23 . C22 . H221 . 120.246 no
C22 . C23 . C24 . 119.7(4) yes
C22 . C23 . H231 . 120.158 no
C24 . C23 . H231 . 120.154 no
C23 . C24 . C25 . 117.5(4) yes
C23 . C24 . H241 . 121.265 no
C25 . C24 . H241 . 121.267 no
N5 . C25 . C24 . 124.8(4) yes
N5 . C25 . H251 . 117.609 no
C24 . C25 . H251 . 117.605 no
C8 . C26 . C27 . 121.5(4) yes
C8 . C26 . C32 . 121.5(4) yes
C27 . C26 . C32 . 116.8(4) yes
C26 . C27 . C28 . 120.7(6) yes
C26 . C27 . H271 . 119.668 no
C28 . C27 . H271 . 119.671 no
C27 . C28 . C29 . 119.1(6) yes
C27 . C28 . H281 . 120.464 no
C29 . C28 . H281 . 120.466 no
C28 . C29 . O1 . 110.5(5) yes
C28 . C29 . C31 . 119.2(5) yes
O1 . C29 . C31 . 130.1(5) yes
C29 . O1 . C30 . 109.2(1) yes
O1 . C30 . H301 . 109.467 no
O1 . C30 . H302 . 109.463 no
H301 . C30 . H302 . 109.476 no
O1 . C30 . H303 . 109.465 no
H301 . C30 . H303 . 109.480 no
H302 . C30 . H303 . 109.476 no
C29 . C31 . C32 . 121.3(6) yes
C29 . C31 . H311 . 119.344 no
C32 . C31 . H311 . 119.344 no
C26 . C32 . C31 . 122.9(5) yes
C26 . C32 . H321 . 118.567 no
C31 . C32 . H321 . 118.573 no
C18 . C33 . C34 . 124.3(7) yes
C18 . C33 . C38 . 121.5(6) yes
C34 . C33 . C38 . 113.0(8) yes
C18 . C33 . C84 . 118.4(7) yes
C34 . C33 . C84 . 26.7(7) yes
C38 . C33 . C84 . 106.7(8) yes
C18 . C33 . C88 . 118.2(6) yes
C34 . C33 . C88 . 105.8(8) yes
C38 . C33 . C88 . 48.4(8) yes
C84 . C33 . C88 . 122.3(8) yes
C50 . O50 . C500 . 24.6(5) yes
N6 . C101 . C102 . 121.8(5) yes
N6 . C101 . H1011 . 119.102 no
C102 . C101 . H1011 . 119.104 no
C101 . C102 . C103 . 118.9(4) yes
C101 . C102 . H1021 . 120.569 no
C103 . C102 . H1021 . 120.567 no
C102 . C103 . C104 . 119.7(4) yes
C102 . C103 . H1031 . 120.132 no
C104 . C103 . H1031 . 120.132 no
C103 . C104 . C105 . 118.5(5) yes
C103 . C104 . H1041 . 120.766 no
C105 . C104 . H1041 . 120.769 no
N6 . C105 . C104 . 122.2(4) yes
N6 . C105 . C106 . 114.7(3) yes
C104 . C105 . C106 . 123.1(4) yes
N7 . C106 . C105 . 113.1(3) yes
N7 . C106 . C107 . 121.2(4) yes
C105 . C106 . C107 . 125.7(4) yes
C106 . C107 . C108 . 120.3(4) yes
C106 . C107 . H1071 . 119.842 no
C108 . C107 . H1071 . 119.846 no
C107 . C108 . C109 . 117.3(4) yes
C107 . C108 . C133 . 121.9(4) yes
C109 . C108 . C133 . 120.8(4) yes
C108 . C109 . C110 . 119.8(4) yes
C108 . C109 . H1091 . 120.097 no
C110 . C109 . H1091 . 120.100 no
N7 . C110 . C109 . 121.8(3) yes
N7 . C110 . C111 . 114.0(3) yes
C109 . C110 . C111 . 124.2(3) yes
N8 . C111 . C110 . 114.0(3) yes
N8 . C111 . C112 . 123.3(3) yes
C110 . C111 . C112 . 122.7(3) yes
C111 . C112 . C113 . 117.7(4) yes
C111 . C112 . H1121 . 121.144 no
C113 . C112 . H1121 . 121.141 no
C112 . C113 . C114 . 120.1(4) yes
C112 . C113 . H1131 . 119.971 no
C114 . C113 . H1131 . 119.972 no
C113 . C114 . C115 . 118.2(4) yes
C113 . C114 . H1141 . 120.882 no
C115 . C114 . H1141 . 120.882 no
N8 . C115 . C114 . 122.6(3) yes
N8 . C115 . C116 . 116.6(3) yes
C114 . C115 . C116 . 120.6(3) yes
N9 . C116 . C115 . 113.2(3) yes
N9 . C116 . C117 . 124.4(3) yes
C115 . C116 . C117 . 122.4(3) yes
C116 . C117 . C118 . 119.1(4) yes
C116 . C117 . H1171 . 120.436 no
C118 . C117 . H1171 . 120.435 no
C117 . C118 . C119 . 116.6(4) yes
C117 . C118 . C126 . 122.6(4) yes
C119 . C118 . C126 . 120.8(4) yes
C118 . C119 . C120 . 120.8(3) yes
C118 . C119 . H1191 . 119.590 no
C120 . C119 . H1191 . 119.590 no
N9 . C120 . C119 . 121.9(4) yes
N9 . C120 . C121 . 114.5(3) yes
C119 . C120 . C121 . 123.6(3) yes
N10 . C121 . C120 . 114.8(3) yes
N10 . C121 . C122 . 122.3(4) yes
C120 . C121 . C122 . 122.9(4) yes
C121 . C122 . C123 . 118.2(4) yes
C121 . C122 . H1221 . 120.914 no
C123 . C122 . H1221 . 120.913 no
C122 . C123 . C124 . 119.7(4) yes
C122 . C123 . H1231 . 120.144 no
C124 . C123 . H1231 . 120.148 no
C123 . C124 . C125 . 119.3(4) yes
C123 . C124 . H1241 . 120.373 no
C125 . C124 . H1241 . 120.373 no
N10 . C125 . C124 . 121.8(4) yes
N10 . C125 . H1251 . 119.096 no
C124 . C125 . H1251 . 119.090 no
C118 . C126 . C127 . 122.5(5) yes
C118 . C126 . C132 . 120.4(4) yes
C127 . C126 . C132 . 117.0(5) yes
C126 . C127 . C128 . 119.5(7) yes
C126 . C127 . H1271 . 120.262 no
C128 . C127 . H1271 . 120.263 no
C127 . C128 . C129 . 121.2(6) yes
C127 . C128 . H1281 . 119.410 no
C129 . C128 . H1281 . 119.393 no
C128 . C129 . O101 . 111.9(6) yes
C128 . C129 . C131 . 119.2(6) yes
O101 . C129 . C131 . 128.9(6) yes
C129 . O101 . C130 . 109.1(1) yes
C129 . O101 . C180 . 109.04(11) yes
C130 . O101 . C180 . 140.4(5) yes
C129 . C131 . C132 . 120.4(8) yes
C129 . C131 . H1311 . 119.824 no
C132 . C131 . H1311 . 119.825 no
C126 . C132 . C131 . 122.7(6) yes
C126 . C132 . H1321 . 118.655 no
C131 . C132 . H1321 . 118.659 no
C108 . C133 . C134 . 120.4(5) yes
C108 . C133 . C138 . 118.1(5) yes
C134 . C133 . C138 . 121.5(7) yes
C108 . C133 . C184 . 123.1(6) yes
C134 . C133 . C184 . 32.0(7) yes
C138 . C133 . C184 . 108.9(7) yes
C108 . C133 . C188 . 123.2(5) yes
C134 . C133 . C188 . 101.0(8) yes
C138 . C133 . C188 . 43.1(6) yes
C184 . C133 . C188 . 112.7(7) yes
C33 . C34 . C35 . 129.6(12) yes
C33 . C34 . C84 . 77.1(12) yes
C35 . C34 . C84 . 93.6(21) yes
C33 . C34 . C85 . 120.4(12) yes
C35 . C34 . C85 . 16.1(14) yes
C84 . C34 . C85 . 78.1(22) yes
C33 . C34 . H341 . 115.165 no
C35 . C34 . H341 . 115.200 no
C84 . C34 . H341 . 100.952 no
C85 . C34 . H341 . 122.274 no
C34 . C35 . C36 . 109.7(11) yes
C34 . C35 . C84 . 24.2(7) yes
C36 . C35 . C84 . 109.6(9) yes
C34 . C35 . C85 . 79.4(41) yes
C36 . C35 . C85 . 82.7(23) yes
C84 . C35 . C85 . 56.3(35) yes
C34 . C35 . H351 . 125.103 no
C36 . C35 . H351 . 125.170 no
C84 . C35 . H351 . 120.063 no
C85 . C35 . H351 . 105.779 no
C34 . C35 . H851 . 121.347 no
C36 . C35 . H851 . 119.904 no
C84 . C35 . H851 . 105.288 no
C85 . C35 . H851 . 78.055 no
H351 . C35 . H851 . 27.781 no
C35 . C36 . O2 . 114.2(8) yes
C35 . C36 . C37 . 121.0(9) yes
O2 . C36 . C37 . 118.3(8) yes
C35 . C36 . C85 . 16.1(14) yes
O2 . C36 . C85 . 118.9(9) yes
C37 . C36 . C85 . 108.3(11) yes
C35 . C36 . C87 . 114.1(11) yes
O2 . C36 . C87 . 122.0(9) yes
C37 . C36 . C87 . 54.6(9) yes
C85 . C36 . C87 . 116.6(11) yes
C36 . O2 . H2 . 108.853 no
C36 . C37 . C38 . 116.2(9) yes
C36 . C37 . C87 . 63.3(7) yes
C38 . C37 . C87 . 83.1(11) yes
C36 . C37 . H371 . 121.876 no
C38 . C37 . H371 . 121.890 no
C87 . C37 . H371 . 122.569 no
C33 . C38 . C37 . 121.1(9) yes
C33 . C38 . C88 . 65.9(7) yes
C37 . C38 . C88 . 97.2(12) yes
C33 . C38 . H381 . 119.447 no
C37 . C38 . H381 . 119.439 no
C88 . C38 . H381 . 106.759 no
C33 . C84 . C34 . 76.3(12) yes
C33 . C84 . C35 . 116.2(9) yes
C34 . C84 . C35 . 62.2(16) yes
C33 . C84 . C85 . 118.8(12) yes
C34 . C84 . C85 . 75.0(23) yes
C35 . C84 . C85 . 13.4(15) yes
C33 . C84 . H341 . 97.892 no
C34 . C84 . H341 . 48.954 no
C35 . C84 . H341 . 89.558 no
C85 . C84 . H341 . 101.829 no
C33 . C84 . H841 . 120.582 no
C34 . C84 . H841 . 119.116 no
C35 . C84 . H841 . 121.492 no
C85 . C84 . H841 . 120.576 no
H341 . C84 . H841 . 70.262 no
C34 . C85 . C35 . 84.5(46) yes
C34 . C85 . C36 . 110.5(14) yes
C35 . C85 . C36 . 81.2(22) yes
C34 . C85 . C84 . 26.9(7) yes
C35 . C85 . C84 . 110.3(46) yes
C36 . C85 . C84 . 120.7(13) yes
C34 . C85 . H351 . 113.465 no
C35 . C85 . H351 . 55.047 no
C36 . C85 . H351 . 111.811 no
C84 . C85 . H351 . 122.352 no
C34 . C85 . H851 . 123.292 no
C35 . C85 . H851 . 78.876 no
C36 . C85 . H851 . 119.669 no
C84 . C85 . H851 . 119.679 no
H351 . C85 . H851 . 23.885 no
C36 . C87 . C37 . 62.1(6) yes
C36 . C87 . C88 . 121.3(10) yes
C37 . C87 . C88 . 90.7(10) yes
C36 . C87 . H871 . 119.331 no
C37 . C87 . H871 . 117.668 no
C88 . C87 . H871 . 119.338 no
C33 . C88 . C38 . 65.7(6) yes
C33 . C88 . C87 . 115.9(10) yes
C38 . C88 . C87 . 89.0(11) yes
C33 . C88 . H881 . 122.066 no
C38 . C88 . H881 . 113.947 no
C87 . C88 . H881 . 122.061 no
C133 . C134 . C135 . 121.7(9) yes
C133 . C134 . C184 . 77.2(9) yes
C135 . C134 . C184 . 87.5(16) yes
C133 . C134 . C185 . 112.3(8) yes
C135 . C134 . C185 . 29.0(8) yes
C184 . C134 . C185 . 58.6(12) yes
C133 . C134 . H1341 . 119.151 no
C135 . C134 . H1341 . 119.158 no
C184 . C134 . H1341 . 105.793 no
C185 . C134 . H1341 . 120.506 no
C134 . C135 . C136 . 120.3(10) yes
C134 . C135 . C184 . 29.8(7) yes
C136 . C135 . C184 . 106.7(9) yes
C134 . C135 . C185 . 93.5(16) yes
C136 . C135 . C185 . 75.3(10) yes
C184 . C135 . C185 . 63.9(13) yes
C134 . C135 . H1351 . 119.823 no
C136 . C135 . H1351 . 119.835 no
C184 . C135 . H1351 . 125.739 no
C185 . C135 . H1351 . 101.244 no
C135 . C136 . O102 . 121.4(7) yes
C135 . C136 . C137 . 118.2(7) yes
O102 . C136 . C137 . 120.4(6) yes
C135 . C136 . C185 . 33.2(7) yes
O102 . C136 . C185 . 117.4(6) yes
C137 . C136 . C185 . 111.4(8) yes
C135 . C136 . C187 . 102.2(9) yes
O102 . C136 . C187 . 116.6(6) yes
C137 . C136 . C187 . 48.0(8) yes
C185 . C136 . C187 . 123.7(7) yes
C136 . O102 . H102 . 108.114 no
C136 . C137 . C138 . 122.4(8) yes
C136 . C137 . C187 . 62.7(7) yes
C138 . C137 . C187 . 96.1(11) yes
C136 . C137 . C188 . 98.6(8) yes
C138 . C137 . C188 . 38.8(7) yes
C187 . C137 . C188 . 57.4(8) yes
C136 . C137 . H1371 . 118.815 no
C138 . C137 . H1371 . 118.823 no
C187 . C137 . H1371 . 111.409 no
C188 . C137 . H1371 . 130.782 no
C133 . C138 . C137 . 115.8(8) yes
C133 . C138 . C188 . 67.8(6) yes
C137 . C138 . C188 . 82.2(11) yes
C133 . C138 . H1381 . 122.122 no
C137 . C138 . H1381 . 122.114 no
C188 . C138 . H1381 . 118.866 no
C133 . C184 . C134 . 70.9(10) yes
C133 . C184 . C135 . 108.1(10) yes
C134 . C184 . C135 . 62.7(13) yes
C133 . C184 . C185 . 125.4(10) yes
C134 . C184 . C185 . 93.3(16) yes
C135 . C184 . C185 . 30.7(7) yes
C133 . C184 . H1841 . 117.298 no
C134 . C184 . H1841 . 107.279 no
C135 . C184 . H1841 . 126.821 no
C185 . C184 . H1841 . 117.280 no
C134 . C185 . C135 . 57.5(11) yes
C134 . C185 . C136 . 103.6(8) yes
C135 . C185 . C136 . 71.6(9) yes
C134 . C185 . C184 . 28.1(7) yes
C135 . C185 . C184 . 85.4(15) yes
C136 . C185 . C184 . 114.2(9) yes
C134 . C185 . H1851 . 126.491 no
C135 . C185 . H1851 . 111.325 no
C136 . C185 . H1851 . 122.906 no
C184 . C185 . H1851 . 122.923 no
C136 . C187 . C137 . 69.3(7) yes
C136 . C187 . C188 . 115.0(8) yes
C137 . C187 . C188 . 79.4(10) yes
C136 . C187 . H1871 . 122.506 no
C137 . C187 . H1871 . 120.049 no
C188 . C187 . H1871 . 122.495 no
C133 . C188 . C137 . 103.9(8) yes
C133 . C188 . C138 . 69.1(7) yes
C137 . C188 . C138 . 59.0(8) yes
C133 . C188 . C187 . 125.4(8) yes
C137 . C188 . C187 . 43.2(7) yes
C138 . C188 . C187 . 102.2(11) yes
C133 . C188 . H1881 . 117.298 no
C137 . C188 . H1881 . 122.120 no
C138 . C188 . H1881 . 99.053 no
C187 . C188 . H1881 . 117.309 no
P2 . F23 . F33 . 64.9(4) yes
P2 . F23 . F36 . 62.4(3) yes
F33 . F23 . F36 . 126.7(6) yes
P2 . F24 . F34 . 71.4(4) yes
P2 . F24 . F35 . 72.1(5) yes
F34 . F24 . F35 . 143.3(7) yes
P2 . F25 . F33 . 62.1(4) yes
P2 . F25 . F35 . 64.0(4) yes
F33 . F25 . F35 . 125.0(6) yes
P2 . F26 . F34 . 68.8(4) yes
P2 . F26 . F36 . 74.6(5) yes
F34 . F26 . F36 . 143.1(7) yes
P2 . F33 . F23 . 74.8(5) yes
P2 . F33 . F25 . 71.3(4) yes
F23 . F33 . F25 . 143.4(7) yes
P2 . F34 . F24 . 62.9(4) yes
P2 . F34 . F26 . 61.5(3) yes
F24 . F34 . F26 . 124.0(6) yes
P2 . F35 . F24 . 67.3(4) yes
P2 . F35 . F25 . 67.4(4) yes
F24 . F35 . F25 . 134.4(6) yes
P2 . F36 . F23 . 64.2(3) yes
P2 . F36 . F26 . 69.2(5) yes
F23 . F36 . F26 . 133.4(7) yes
O50 . C50 . C51 . 119.9(1) yes
O50 . C50 . C52 . 119.9(1) yes
C51 . C50 . C52 . 119.9(1) yes
O50 . C50 . C500 . 78.5(13) yes
C51 . C50 . C500 . 158.9(18) yes
C52 . C50 . C500 . 44.9(14) yes
O50 . C50 . C510 . 162.6(11) yes
C51 . C50 . C510 . 42.8(10) yes
C52 . C50 . C510 . 77.3(10) yes
C500 . C50 . C510 . 118.8(17) yes
C50 . C51 . C510 . 51.0(9) yes
C50 . C51 . H511 . 109.484 no
C510 . C51 . H511 . 58.487 no
C50 . C51 . H512 . 109.451 no
C510 . C51 . H512 . 126.789 no
H511 . C51 . H512 . 109.476 no
C50 . C51 . H513 . 109.479 no
C510 . C51 . H513 . 123.589 no
H511 . C51 . H513 . 109.489 no
H512 . C51 . H513 . 109.448 no
C50 . C51 . H5102 . 85.872 no
C510 . C51 . H5102 . 62.861 no
H511 . C51 . H5102 . 59.808 no
H512 . C51 . H5102 . 67.228 no
H513 . C51 . H5102 . 164.149 no
C50 . C51 . H5103 . 75.593 no
C510 . C51 . H5103 . 53.598 no
H511 . C51 . H5103 . 65.202 no
H512 . C51 . H5103 . 174.009 no
H513 . C51 . H5103 . 70.996 no
H5102 . C51 . H5103 . 110.629 no
C50 . C52 . C500 . 18.7(7) yes
C50 . C52 . C510 . 42.8(5) yes
C500 . C52 . C510 . 60.5(9) yes
C50 . C52 . C520 . 102.7(10) yes
C500 . C52 . C520 . 84.0(13) yes
C510 . C52 . C520 . 141.0(17) yes
C50 . C52 . H521 . 109.454 no
C500 . C52 . H521 . 126.052 no
C510 . C52 . H521 . 66.696 no
C520 . C52 . H521 . 139.326 no
C50 . C52 . H522 . 109.503 no
C500 . C52 . H522 . 93.796 no
C510 . C52 . H522 . 126.822 no
C520 . C52 . H522 . 33.901 no
H521 . C52 . H522 . 109.536 no
C50 . C52 . H523 . 109.432 no
C500 . C52 . H523 . 106.997 no
C510 . C52 . H523 . 121.938 no
C520 . C52 . H523 . 81.527 no
H521 . C52 . H523 . 109.411 no
C50 . C52 . H5201 . 146.064 no
C500 . C52 . H5201 . 130.446 no
C510 . C52 . H5201 . 141.734 no
C520 . C52 . H5201 . 53.352 no
H521 . C52 . H5201 . 86.555 no
H522 . C52 . H523 . 109.492 no
H522 . C52 . H5201 . 36.823 no
H523 . C52 . H5201 . 91.854 no
O50 . C500 . C50 . 76.9(13) yes
O50 . C500 . C52 . 155.1(15) yes
C50 . C500 . C52 . 116.3(20) yes
O50 . C500 . C510 . 119.9(1) yes
C50 . C500 . C510 . 43.0(13) yes
C52 . C500 . C510 . 76.6(11) yes
O50 . C500 . C520 . 119.9(1) yes
C50 . C500 . C520 . 161.6(15) yes
C52 . C500 . C520 . 45.2(11) yes
C510 . C500 . C520 . 119.9(1) yes
C50 . C510 . C51 . 86.2(12) yes
C50 . C510 . C52 . 59.9(9) yes
C51 . C510 . C52 . 145.9(13) yes
C50 . C510 . C500 . 18.1(6) yes
C51 . C510 . C500 . 103.8(9) yes
C52 . C510 . C500 . 42.9(6) yes
C50 . C510 . H511 . 144.002 no
C51 . C510 . H511 . 57.852 no
C52 . C510 . H511 . 156.077 no
C500 . C510 . H511 . 160.743 no
C50 . C510 . H5101 . 127.608 no
C51 . C510 . H5101 . 144.854 no
C52 . C510 . H5101 . 69.080 no
C500 . C510 . H5101 . 109.499 no
H511 . C510 . H5101 . 87.625 no
C50 . C510 . H5102 . 100.435 no
C51 . C510 . H5102 . 46.878 no
C52 . C510 . H5102 . 137.479 no
C500 . C510 . H5102 . 109.463 no
H511 . C510 . H5102 . 54.608 no
C50 . C510 . H5103 . 99.163 no
C51 . C510 . H5103 . 68.007 no
C52 . C510 . H5103 . 110.735 no
C500 . C510 . H5103 . 109.482 no
H511 . C510 . H5103 . 71.080 no
H5101 . C510 . H5102 . 109.457 no
H5101 . C510 . H5103 . 109.493 no
H5102 . C510 . H5103 . 109.433 no
C52 . C520 . C500 . 50.8(8) yes
C52 . C520 . H522 . 62.910 no
C500 . C520 . H522 . 84.401 no
C52 . C520 . H5201 . 63.303 no
C500 . C520 . H5201 . 109.439 no
H522 . C520 . H5201 . 41.684 no
C52 . C520 . H5202 . 144.272 no
C500 . C520 . H5202 . 109.463 no
H522 . C520 . H5202 . 88.197 no
H5201 . C520 . H5202 . 109.455 no
C52 . C520 . H5203 . 105.600 no
C500 . C520 . H5203 . 109.475 no
H522 . C520 . H5203 . 151.023 no
H5201 . C520 . H5203 . 109.478 no
H5202 . C520 . H5203 . 109.518 no
P1 . F1 . F11 . 64.1(4) yes
P1 . F1 . F14 . 63.9(3) yes
F11 . F1 . F14 . 116.1(7) yes
P1 . F2 . F12 . 68.2(4) yes
P1 . F2 . F13 . 69.3(5) yes
F12 . F2 . F13 . 129.5(8) yes
P1 . F3 . F13 . 62.9(3) yes
P1 . F3 . F15 . 59.2(3) yes
F13 . F3 . F15 . 105.0(6) yes
P1 . F4 . F14 . 71.8(5) yes
P1 . F4 . F16 . 66.3(4) yes
F14 . F4 . F16 . 121.4(8) yes
P1 . F5 . F12 . 62.7(3) yes
P1 . F5 . F15 . 69.7(5) yes
F12 . F5 . F15 . 125.8(8) yes
P1 . F6 . F11 . 62.7(4) yes
P1 . F6 . F16 . 69.1(4) yes
F11 . F6 . F16 . 121.9(8) yes
P1 . F11 . F1 . 70.2(4) yes
P1 . F11 . F6 . 68.2(4) yes
F1 . F11 . F6 . 122.5(8) yes
P1 . F12 . F2 . 62.8(3) yes
P1 . F12 . F5 . 60.4(3) yes
F2 . F12 . F5 . 103.5(6) yes
P1 . F13 . F2 . 68.5(4) yes
P1 . F13 . F3 . 67.8(4) yes
F2 . F13 . F3 . 127.7(8) yes
P1 . F14 . F1 . 63.6(4) yes
P1 . F14 . F4 . 66.7(4) yes
F1 . F14 . F4 . 121.3(7) yes
P1 . F15 . F3 . 64.4(4) yes
P1 . F15 . F5 . 74.0(5) yes
F3 . F15 . F5 . 126.5(9) yes
P1 . F16 . F4 . 60.4(3) yes
P1 . F16 . F6 . 66.1(4) yes
F4 . F16 . F6 . 115.4(6) yes
O101 . C130 . H1301 . 109.462 no
O101 . C130 . H1302 . 109.468 no
H1301 . C130 . H1302 . 109.477 no
O101 . C130 . H1303 . 109.465 no
H1301 . C130 . H1303 . 109.475 no
H1302 . C130 . H1303 . 109.481 no
O101 . C180 . H1801 . 109.469 no
O101 . C180 . H1802 . 109.499 no
H1801 . C180 . H1802 . 109.528 no
O101 . C180 . H1803 . 109.427 no
H1801 . C180 . H1803 . 109.434 no
H1802 . C180 . H1803 . 109.471 no
O40 . C40 . C41 . 119.9(1) yes
O40 . C40 . C42 . 119.9(1) yes
C41 . C40 . C42 . 119.8(1) yes
C40 . C41 . H411 . 109.455 no
C40 . C41 . H412 . 109.471 no
H411 . C41 . H412 . 109.480 no
C40 . C41 . H413 . 109.457 no
H411 . C41 . H413 . 109.468 no
H412 . C41 . H413 . 109.497 no
C40 . C42 . H421 . 109.482 no
C40 . C42 . H422 . 109.473 no
H421 . C42 . H422 . 109.463 no
C40 . C42 . H423 . 109.478 no
H421 . C42 . H423 . 109.475 no
H422 . C42 . H423 . 109.456 no
C51 . H511 . C510 . 63.661 no
C52 . H522 . C520 . 83.189 no
C52 . H522 . H5201 . 80.857 no
C520 . H522 . H5201 . 100.320 no
C51 . H5102 . C510 . 70.261 no
C51 . H5103 . C510 . 58.395 no
C52 . H5201 . C520 . 63.345 no
C52 . H5201 . H522 . 62.320 no
C520 . H5201 . H522 . 37.995 no
C34 . H341 . C84 . 30.094 no
C35 . H351 . C85 . 19.174 no
C35 . H351 . H851 . 76.509 no
C85 . H351 . H851 . 57.382 no
C35 . H851 . C85 . 23.069 no
C35 . H851 . H351 . 75.710 no
C85 . H851 . H351 . 98.732 no

loop_
_geom_bond_atom_site_label_1
_geom_bond_site_symmetry_1
_geom_bond_atom_site_label_2
_geom_bond_site_symmetry_2
_geom_bond_distance
_geom_bond_publ_flag
Cu1 . N4 . 2.037(3) yes
Cu1 . N5 . 1.986(3) yes
Cu1 . N9 . 2.011(3) yes
Cu1 . N10 . 2.011(3) yes
Cu2 . N1 . 2.186(3) yes
Cu2 . N2 . 1.963(3) yes
Cu2 . N3 . 2.357(3) yes
Cu2 . N6 . 2.104(3) yes
Cu2 . N7 . 1.932(3) yes
Cu2 . N8 . 2.243(3) yes
N1 . C1 . 1.342(5) yes
N1 . C5 . 1.340(5) yes
N2 . C6 . 1.337(5) yes
N2 . C10 . 1.339(5) yes
N3 . C11 . 1.327(5) yes
N3 . C15 . 1.345(5) yes
N4 . C16 . 1.353(5) yes
N4 . C20 . 1.326(5) yes
N5 . C21 . 1.339(5) yes
N5 . C25 . 1.324(5) yes
N6 . C101 . 1.339(5) yes
N6 . C105 . 1.337(5) yes
N7 . C106 . 1.345(5) yes
N7 . C110 . 1.340(5) yes
N8 . C111 . 1.341(5) yes
N8 . C115 . 1.342(5) yes
N9 . C116 . 1.342(5) yes
N9 . C120 . 1.355(5) yes
N10 . C121 . 1.329(5) yes
N10 . C125 . 1.338(5) yes
P1 . F1 . 1.573(4) yes
P1 . F2 . 1.529(4) yes
P1 . F3 . 1.600(4) yes
P1 . F4 . 1.524(4) yes
P1 . F5 . 1.561(4) yes
P1 . F6 . 1.571(5) yes
P1 . F11 . 1.504(7) yes
P1 . F12 . 1.596(6) yes
P1 . F13 . 1.537(7) yes
P1 . F14 . 1.577(7) yes
P1 . F15 . 1.523(7) yes
P1 . F16 . 1.606(6) yes
P2 . F21 . 1.533(4) yes
P2 . F22 . 1.558(4) yes
P2 . F23 . 1.596(5) yes
P2 . F24 . 1.515(6) yes
P2 . F25 . 1.606(6) yes
P2 . F26 . 1.522(6) yes
P2 . F33 . 1.498(6) yes
P2 . F34 . 1.614(6) yes
P2 . F35 . 1.563(5) yes
P2 . F36 . 1.570(6) yes
P3 . F51 . 1.581(3) yes
P3 . F52 . 1.561(3) yes
P3 . F53 . 1.577(3) yes
P3 . F54 . 1.540(3) yes
P3 . F55 . 1.555(4) yes
P3 . F56 . 1.570(4) yes
C1 . C2 . 1.357(7) yes
C1 . H11 . 0.960 no
C2 . C3 . 1.338(8) yes
C2 . H21 . 0.960 no
C3 . C4 . 1.386(7) yes
C3 . H31 . 0.960 no
C4 . C5 . 1.379(6) yes
C4 . H41 . 0.960 no
C5 . C6 . 1.479(5) yes
C6 . C7 . 1.392(5) yes
C7 . C8 . 1.402(6) yes
C7 . H71 . 0.960 no
C8 . C9 . 1.384(6) yes
C8 . C26 . 1.474(5) yes
C9 . C10 . 1.365(5) yes
C9 . H91 . 0.960 no
C10 . C11 . 1.484(5) yes
C11 . C12 . 1.383(5) yes
C12 . C13 . 1.396(6) yes
C12 . H121 . 0.960 no
C13 . C14 . 1.345(6) yes
C13 . H131 . 0.960 no
C14 . C15 . 1.392(6) yes
C14 . H141 . 0.960 no
C15 . C16 . 1.473(6) yes
C16 . C17 . 1.378(6) yes
C17 . C18 . 1.389(6) yes
C17 . H171 . 0.960 no
C18 . C19 . 1.375(6) yes
C18 . C33 . 1.483(6) yes
C19 . C20 . 1.371(6) yes
C19 . H191 . 0.960 no
C20 . C21 . 1.478(6) yes
C21 . C22 . 1.406(6) yes
C22 . C23 . 1.369(7) yes
C22 . H221 . 0.960 no
C23 . C24 . 1.364(8) yes
C23 . H231 . 0.960 no
C24 . C25 . 1.373(6) yes
C24 . H241 . 0.960 no
C25 . H251 . 0.960 no
C26 . C27 . 1.391(8) yes
C26 . C32 . 1.366(7) yes
C27 . C28 . 1.378(8) yes
C27 . H271 . 0.960 no
C28 . C29 . 1.426(9) yes
C28 . H281 . 0.960 no
C29 . O1 . 1.377(6) yes
C29 . C31 . 1.306(8) yes
O1 . C30 . 1.503(8) yes
C30 . H301 . 0.960 no
C30 . H302 . 0.960 no
C30 . H303 . 0.960 no
C31 . C32 . 1.361(7) yes
C31 . H311 . 0.960 no
C32 . H321 . 0.960 no
C33 . C34 . 1.382(9) yes
C33 . C38 . 1.392(8) yes
C33 . C84 . 1.387(9) yes
C33 . C88 . 1.395(8) yes
O50 . C50 . 1.240(9) yes
O50 . C500 . 1.247(8) yes
C101 . C102 . 1.380(7) yes
C101 . H1011 . 0.960 no
C102 . C103 . 1.376(8) yes
C102 . H1021 . 0.960 no
C103 . C104 . 1.369(7) yes
C103 . H1031 . 0.960 no
C104 . C105 . 1.384(6) yes
C104 . H1041 . 0.960 no
C105 . C106 . 1.476(6) yes
C106 . C107 . 1.374(6) yes
C107 . C108 . 1.384(6) yes
C107 . H1071 . 0.960 no
C108 . C109 . 1.397(6) yes
C108 . C133 . 1.475(6) yes
C109 . C110 . 1.368(5) yes
C109 . H1091 . 0.960 no
C110 . C111 . 1.482(5) yes
C111 . C112 . 1.377(5) yes
C112 . C113 . 1.380(6) yes
C112 . H1121 . 0.960 no
C113 . C114 . 1.378(6) yes
C113 . H1131 . 0.960 no
C114 . C115 . 1.380(5) yes
C114 . H1141 . 0.960 no
C115 . C116 . 1.494(5) yes
C116 . C117 . 1.371(5) yes
C117 . C118 . 1.399(6) yes
C117 . H1171 . 0.960 no
C118 . C119 . 1.405(6) yes
C118 . C126 . 1.469(6) yes
C119 . C120 . 1.376(6) yes
C119 . H1191 . 0.960 no
C120 . C121 . 1.482(6) yes
C121 . C122 . 1.377(5) yes
C122 . C123 . 1.396(7) yes
C122 . H1221 . 0.960 no
C123 . C124 . 1.338(7) yes
C123 . H1231 . 0.960 no
C124 . C125 . 1.388(6) yes
C124 . H1241 . 0.960 no
C125 . H1251 . 0.960 no
C126 . C127 . 1.384(7) yes
C126 . C132 . 1.416(8) yes
C127 . C128 . 1.401(9) yes
C127 . H1271 . 0.960 no
C128 . C129 . 1.427(12) yes
C128 . H1281 . 0.960 no
C129 . O101 . 1.357(7) yes
C129 . C131 . 1.318(11) yes
O101 . C130 . 1.531(9) yes
O101 . C180 . 1.46(1) yes
C131 . C132 . 1.390(8) yes
C131 . H1311 . 0.960 no
C132 . H1321 . 0.960 no
C133 . C134 . 1.366(8) yes
C133 . C138 . 1.404(8) yes
C133 . C184 . 1.410(8) yes
C133 . C188 . 1.392(7) yes
C34 . C35 . 1.380(9) yes
C34 . C84 . 0.638(15) yes
C34 . C85 . 1.36(3) yes
C34 . H341 . 0.960 no
C35 . C36 . 1.367(9) yes
C35 . C84 . 1.56(2) yes
C35 . C85 . 0.38(3) yes
C35 . H351 . 0.960 no
C35 . H851 . 0.963 no
C36 . O2 . 1.387(7) yes
C36 . C37 . 1.403(9) yes
C36 . C85 . 1.37(1) yes
C36 . C87 . 1.418(9) yes
O2 . H2 . 0.973 no
C37 . C38 . 1.410(9) yes
C37 . C87 . 1.294(19) yes
C37 . H371 . 0.960 no
C38 . C88 . 1.142(17) yes
C38 . H381 . 0.960 no
C84 . C85 . 1.380(9) yes
C84 . H341 . 1.250 no
C84 . H841 . 0.960 no
C85 . H351 . 1.127 no
C85 . H851 . 0.960 no
C87 . C88 . 1.406(9) yes
C87 . H871 . 0.960 no
C88 . H881 . 0.960 no
C134 . C135 . 1.370(9) yes
C134 . C184 . 0.766(16) yes
C134 . C185 . 1.623(17) yes
C134 . H1341 . 0.960 no
C135 . C136 . 1.367(9) yes
C135 . C184 . 1.540(19) yes
C135 . C185 . 0.788(17) yes
C135 . H1351 . 0.960 no
C136 . O102 . 1.387(6) yes
C136 . C137 . 1.425(9) yes
C136 . C185 . 1.393(8) yes
C136 . C187 . 1.354(8) yes
O102 . H102 . 0.988 no
C137 . C138 . 1.406(9) yes
C137 . C187 . 1.132(18) yes
C137 . C188 . 1.625(16) yes
C137 . H1371 . 0.960 no
C138 . C188 . 1.027(15) yes
C138 . H1381 . 0.960 no
C184 . C185 . 1.388(9) yes
C184 . H1841 . 0.960 no
C185 . H1851 . 0.960 no
C187 . C188 . 1.392(9) yes
C187 . H1871 . 0.960 no
C188 . H1881 . 0.960 no
F23 . F33 . 1.07(1) yes
F23 . F36 . 1.42(1) yes
F24 . F34 . 1.22(1) yes
F24 . F35 . 1.07(1) yes
F25 . F33 . 1.23(1) yes
F25 . F35 . 1.305(9) yes
F26 . F34 . 1.32(1) yes
F26 . F36 . 0.96(1) yes
C50 . C51 . 1.49(1) yes
C50 . C52 . 1.48(1) yes
C50 . C500 . 0.531(12) yes
C50 . C510 . 1.164(14) yes
C51 . C510 . 1.02(2) yes
C51 . H511 . 0.960 no
C51 . H512 . 0.960 no
C51 . H513 . 0.960 no
C51 . H5102 . 0.788 no
C51 . H5103 . 1.106 no
C52 . C500 . 1.167(14) yes
C52 . C510 . 1.67(2) yes
C52 . C520 . 1.07(2) yes
C52 . H521 . 0.960 no
C52 . H522 . 0.959 no
C52 . H523 . 0.961 no
C52 . H5201 . 1.069 no
C500 . C510 . 1.49(1) yes
C500 . C520 . 1.50(1) yes
C510 . H511 . 0.966 no
C510 . H5101 . 0.960 no
C510 . H5102 . 0.960 no
C510 . H5103 . 0.960 no
C520 . H522 . 0.601 no
C520 . H5201 . 0.960 no
C520 . H5202 . 0.960 no
C520 . H5203 . 0.960 no
F1 . F11 . 1.196(12) yes
F1 . F14 . 1.394(12) yes
F2 . F12 . 1.296(11) yes
F2 . F13 . 1.103(11) yes
F3 . F13 . 1.310(12) yes
F3 . F15 . 1.476(13) yes
F4 . F14 . 1.100(11) yes
F4 . F16 . 1.405(11) yes
F5 . F12 . 1.505(11) yes
F5 . F15 . 0.961(12) yes
F6 . F11 . 1.280(11) yes
F6 . F16 . 1.209(11) yes
C130 . H1301 . 0.960 no
C130 . H1302 . 0.960 no
C130 . H1303 . 0.960 no
C180 . H1801 . 0.960 no
C180 . H1802 . 0.959 no
C180 . H1803 . 0.961 no
C40 . O40 . 1.298(8) yes
C40 . C41 . 1.50(1) yes
C40 . C42 . 1.49(1) yes
C41 . H411 . 0.960 no
C41 . H412 . 0.960 no
C41 . H413 . 0.960 no
C42 . H421 . 0.960 no
C42 . H422 . 0.960 no
C42 . H423 . 0.960 no
H522 . H5201 . 0.649 no
H351 . H851 . 0.462 no
